data_4317264
loop_
_publ_author_name
'Yinfeng Han'
'Xiaoyan Li'
'Liqing Li'
'Chunlin Ma'
'Zhen Shen'
'You Song'
'Xiaozeng You'

_publ_contact_author_email hanyfeng@yahoo.cn
_publ_contact_author_name 'Yinfeng Han'
_publ_section_title
;
 Structures and Properties of Porous Coordination Polymers Based on
 Lanthanide Carboxylate Building Units
;
_journal_name_full 'Inorganic Chemistry'
_journal_page_first 10781
_journal_page_last 10787
_journal_paper_doi 10.1021/ic902194g
_journal_volume 49
_journal_year 2010
_chemical_formula_moiety 'C90 H81 Ce6 N6 O45, 3(C3 H7 N O)'
_chemical_formula_sum 'C99 H102 Ce6 N9 O48'
_chemical_formula_weight 3026.62
_chemical_name_systematic
;
?
;
_space_group_IT_number 2
_symmetry_cell_setting triclinic
_symmetry_space_group_name_Hall '-P 1'
_symmetry_space_group_name_H-M 'P -1'
_atom_sites_solution_hydrogens geom
_atom_sites_solution_primary direct
_atom_sites_solution_secondary difmap
_audit_creation_method SHELXL-97
_cell_angle_alpha 86.547(2)
_cell_angle_beta 79.811(2)
_cell_angle_gamma 73.123(2)
_cell_formula_units_Z 2
_cell_length_a 11.0987(13)
_cell_length_b 17.768(2)
_cell_length_c 29.159(3)
_cell_measurement_reflns_used 3365
_cell_measurement_temperature 298(2)
_cell_measurement_theta_max 25.58
_cell_measurement_theta_min 2.55
_cell_volume 5415.5(10)
_computing_cell_refinement 'SAINTPLUS(Bruker, 2003)'
_computing_data_collection 'SMART(Bruker, 2003)'
_computing_data_reduction SAINTPLUS
_computing_molecular_graphics 'SHELXTL(Bruker, 2008)'
_computing_publication_material SHELXTL
_computing_structure_refinement 'SHELXL-97 (Sheldrick, 2008)'
_computing_structure_solution 'SHELXS-97 (Sheldrick, 2008)'
_diffrn_ambient_temperature 298(2)
_diffrn_measured_fraction_theta_full 0.976
_diffrn_measured_fraction_theta_max 0.976
_diffrn_measurement_device_type 'Bruker Smart Apex CCD area detector'
_diffrn_measurement_method 'phi and omega scans'
_diffrn_radiation_monochromator graphite
_diffrn_radiation_source 'fine-focus sealed tube'
_diffrn_radiation_type MoK\a
_diffrn_radiation_wavelength 0.71073
_diffrn_reflns_av_R_equivalents 0.0714
_diffrn_reflns_av_sigmaI/netI 0.1021
_diffrn_reflns_limit_h_max 13
_diffrn_reflns_limit_h_min -7
_diffrn_reflns_limit_k_max 21
_diffrn_reflns_limit_k_min -21
_diffrn_reflns_limit_l_max 35
_diffrn_reflns_limit_l_min -33
_diffrn_reflns_number 27980
_diffrn_reflns_theta_full 25.50
_diffrn_reflns_theta_max 25.50
_diffrn_reflns_theta_min 1.85
_exptl_absorpt_coefficient_mu 2.568
_exptl_absorpt_correction_T_max 0.5777
_exptl_absorpt_correction_T_min 0.5549
_exptl_absorpt_correction_type multi-scan
_exptl_absorpt_process_details SADABS(Sheldrick,2003)
_exptl_crystal_colour colorless
_exptl_crystal_density_diffrn 1.856
_exptl_crystal_density_method 'not measured'
_exptl_crystal_description block
_exptl_crystal_F_000 2982
_exptl_crystal_size_max 0.26
_exptl_crystal_size_mid 0.25
_exptl_crystal_size_min 0.24
_refine_diff_density_max 2.458
_refine_diff_density_min -1.535
_refine_diff_density_rms 0.195
_refine_ls_extinction_method none
_refine_ls_goodness_of_fit_ref 1.035
_refine_ls_hydrogen_treatment constr
_refine_ls_matrix_type full
_refine_ls_number_parameters 1459
_refine_ls_number_reflns 19715
_refine_ls_number_restraints 990
_refine_ls_restrained_S_all 1.029
_refine_ls_R_factor_all 0.0906
_refine_ls_R_factor_gt 0.0593
_refine_ls_shift/su_max 0.029
_refine_ls_shift/su_mean 0.002
_refine_ls_structure_factor_coef Fsqd
_refine_ls_weighting_details 'calc w=1/[\s^2^(Fo^2^)+(0.0430P)^2^+0.0000P] where P=(Fo^2^+2Fc^2^)/3'
_refine_ls_weighting_scheme calc
_refine_ls_wR_factor_gt 0.1289
_refine_ls_wR_factor_ref 0.1377
_reflns_number_gt 13218
_reflns_number_total 19715
_reflns_threshold_expression >2sigma(I)
_cod_data_source_file ic902194g_si_002_02.cif
_cod_data_source_block 2Ce
_cod_original_cell_volume 5415.5(11)
_cod_original_sg_symbol_Hall '-p 1'
_cod_database_code 4317264

loop_
_symmetry_equiv_pos_as_xyz
'x, y, z'
'-x, -y, -z'

loop_
_atom_site_label
_atom_site_type_symbol
_atom_site_fract_x
_atom_site_fract_y
_atom_site_fract_z
_atom_site_U_iso_or_equiv
_atom_site_adp_type
_atom_site_occupancy
_atom_site_symmetry_multiplicity
_atom_site_calc_flag
_atom_site_refinement_flags
_atom_site_disorder_assembly
_atom_site_disorder_group
Ce1 Ce 0.75723(5) 0.71088(3) 0.379045(15) 0.02120(13) Uani 1 1 d . . .
Ce2 Ce 0.44003(5) 0.60986(3) 0.034675(16) 0.01895(12) Uani 1 1 d . . .
Ce3 Ce 0.88416(5) 0.49619(3) 0.309255(16) 0.02052(13) Uani 1 1 d . . .
Ce4 Ce 0.45414(5) 0.89022(3) 0.035684(16) 0.02124(12) Uani 1 1 d . . .
Ce5 Ce 0.89230(5) 0.20498(3) 0.289466(16) 0.02483(13) Uani 1 1 d . . .
Ce6 Ce 0.80215(5) 0.98700(3) 0.356697(16) 0.02385(13) Uani 1 1 d . . .
C1 C -0.0979(8) 1.1819(5) -0.0195(3) 0.025(2) Uani 1 1 d U . .
C2 C -0.0004(8) 1.2178(5) -0.0316(3) 0.025(2) Uani 1 1 d U . .
H2A H -0.0139 1.2638 -0.0494 0.030 Uiso 1 1 calc R . .
C3 C 0.1157(8) 1.1856(5) -0.0175(3) 0.030(2) Uani 1 1 d U . .
H3A H 0.1805 1.2097 -0.0259 0.036 Uiso 1 1 calc R . .
C4 C 0.1364(8) 1.1170(5) 0.0095(3) 0.025(2) Uani 1 1 d U . .
C5 C 0.0392(9) 1.0821(5) 0.0220(3) 0.033(2) Uani 1 1 d U . .
H5A H 0.0520 1.0365 0.0401 0.040 Uiso 1 1 calc R . .
C6 C -0.0771(9) 1.1151(5) 0.0075(3) 0.033(2) Uani 1 1 d U . .
H6A H -0.1425 1.0916 0.0163 0.039 Uiso 1 1 calc R . .
C7 C -0.2195(8) 1.2128(5) -0.0391(3) 0.024(2) Uani 1 1 d U . .
C8 C 0.2652(8) 1.0794(5) 0.0233(3) 0.025(2) Uani 1 1 d U . .
C9 C 1.4364(8) -0.0800(5) 0.3486(3) 0.027(2) Uani 1 1 d U . .
C10 C 1.4306(9) -0.0212(5) 0.3157(3) 0.032(2) Uani 1 1 d U . .
H10A H 1.5028 -0.0047 0.3046 0.038 Uiso 1 1 calc R . .
C11 C 1.3198(8) 0.0134(5) 0.2992(3) 0.030(2) Uani 1 1 d U . .
H11A H 1.3172 0.0533 0.2769 0.036 Uiso 1 1 calc R . .
C12 C 1.2098(8) -0.0103(5) 0.3154(3) 0.025(2) Uani 1 1 d U . .
C13 C 1.2171(9) -0.0704(5) 0.3476(3) 0.031(2) Uani 1 1 d U . .
H13A H 1.1454 -0.0876 0.3583 0.037 Uiso 1 1 calc R . .
C14 C 1.3281(8) -0.1052(5) 0.3640(3) 0.029(2) Uani 1 1 d U . .
H14A H 1.3315 -0.1461 0.3857 0.035 Uiso 1 1 calc R . .
C15 C 1.5563(9) -0.1152(6) 0.3685(3) 0.030(2) Uani 1 1 d U . .
C16 C 1.0867(9) 0.0316(5) 0.2981(3) 0.029(2) Uani 1 1 d U . .
C17 C 1.3277(9) 0.3267(6) 0.3049(3) 0.033(2) Uani 1 1 d U . .
H17A H 1.3081 0.3780 0.2932 0.040 Uiso 1 1 calc R . .
C18 C 1.4464(9) 0.2921(5) 0.3171(3) 0.033(2) Uani 1 1 d U . .
H18A H 1.5071 0.3197 0.3124 0.040 Uiso 1 1 calc R . .
C19 C 1.4764(8) 0.2180(5) 0.3361(3) 0.027(2) Uani 1 1 d U . .
C20 C 1.3878(9) 0.1767(6) 0.3425(3) 0.034(2) Uani 1 1 d U . .
H20A H 1.4075 0.1263 0.3554 0.041 Uiso 1 1 calc R . .
C21 C 1.2677(9) 0.2103(5) 0.3297(3) 0.034(2) Uani 1 1 d U . .
H21A H 1.2077 0.1822 0.3345 0.041 Uiso 1 1 calc R . .
C22 C 1.2373(8) 0.2848(5) 0.3100(3) 0.026(2) Uani 1 1 d U . .
C23 C 1.6100(9) 0.1786(6) 0.3473(3) 0.030(2) Uani 1 1 d U . .
C24 C 1.1115(8) 0.3192(5) 0.2934(3) 0.026(2) Uani 1 1 d U . .
C25 C 0.2841(8) 0.8853(5) -0.1663(3) 0.030(2) Uani 1 1 d U . .
H25A H 0.2531 0.8430 -0.1696 0.036 Uiso 1 1 calc R . .
C26 C 0.3201(8) 0.8959(5) -0.1245(3) 0.029(2) Uani 1 1 d U . .
H26A H 0.3127 0.8608 -0.1000 0.035 Uiso 1 1 calc R . .
C27 C 0.3672(8) 0.9585(5) -0.1191(3) 0.028(2) Uani 1 1 d U . .
C28 C 0.3778(8) 1.0104(5) -0.1559(3) 0.030(2) Uani 1 1 d U . .
H28A H 0.4101 1.0523 -0.1530 0.035 Uiso 1 1 calc R . .
C29 C 0.3396(8) 0.9994(5) -0.1973(3) 0.032(2) Uani 1 1 d U . .
H29A H 0.3451 1.0350 -0.2217 0.038 Uiso 1 1 calc R . .
C30 C 0.2939(8) 0.9371(5) -0.2028(3) 0.024(2) Uani 1 1 d U . .
C31 C 0.4065(9) 0.9706(6) -0.0737(3) 0.031(2) Uani 1 1 d U . .
C32 C 0.2523(8) 0.9266(5) -0.2478(3) 0.030(2) Uani 1 1 d U . .
C33 C 0.9783(8) 0.7962(5) 0.5528(3) 0.032(2) Uani 1 1 d U . .
H33A H 0.9662 0.7635 0.5783 0.039 Uiso 1 1 calc R . .
C34 C 0.9425(8) 0.7849(5) 0.5105(3) 0.031(2) Uani 1 1 d U . .
H34A H 0.9058 0.7448 0.5080 0.037 Uiso 1 1 calc R . .
C35 C 0.9614(8) 0.8329(5) 0.4726(3) 0.0226(19) Uani 1 1 d U . .
C36 C 1.0178(9) 0.8916(5) 0.4762(3) 0.034(2) Uani 1 1 d U . .
H36A H 1.0323 0.9236 0.4507 0.040 Uiso 1 1 calc R . .
C37 C 1.0529(8) 0.9027(5) 0.5180(3) 0.031(2) Uani 1 1 d U . .
H37A H 1.0913 0.9421 0.5202 0.037 Uiso 1 1 calc R . .
C38 C 1.0320(8) 0.8567(5) 0.5561(3) 0.026(2) Uani 1 1 d U . .
C39 C 0.9120(8) 0.8252(5) 0.4283(3) 0.026(2) Uani 1 1 d U . .
C40 C 1.0669(9) 0.8726(6) 0.6012(3) 0.036(2) Uani 1 1 d U . .
C41 C 1.3557(9) 0.6744(6) 0.3505(3) 0.041(3) Uani 1 1 d U . .
H41A H 1.3802 0.7184 0.3558 0.049 Uiso 1 1 calc R . .
C42 C 1.2327(9) 0.6836(6) 0.3430(3) 0.034(2) Uani 1 1 d U . .
H42A H 1.1749 0.7335 0.3433 0.040 Uiso 1 1 calc R . .
C43 C 1.1961(8) 0.6182(5) 0.3349(3) 0.025(2) Uani 1 1 d U . .
C44 C 1.2823(9) 0.5457(6) 0.3342(3) 0.035(2) Uani 1 1 d U . .
H44A H 1.2587 0.5014 0.3287 0.043 Uiso 1 1 calc R . .
C45 C 1.4037(9) 0.5380(6) 0.3418(3) 0.036(2) Uani 1 1 d U . .
H45A H 1.4614 0.4881 0.3411 0.043 Uiso 1 1 calc R . .
C46 C 1.4424(8) 0.6010(5) 0.3501(3) 0.025(2) Uani 1 1 d U . .
C47 C 1.5726(9) 0.5930(6) 0.3605(3) 0.031(2) Uani 1 1 d U . .
C48 C 1.0604(9) 0.6288(5) 0.3265(3) 0.030(2) Uani 1 1 d U . .
C49 C 0.6265(8) 0.3389(5) 0.1403(3) 0.031(2) Uani 1 1 d U . .
H49A H 0.5965 0.2994 0.1312 0.038 Uiso 1 1 calc R . .
C50 C 0.6364(8) 0.3998(5) 0.1104(3) 0.0222(19) Uani 1 1 d U . .
C51 C 0.6800(8) 0.4599(5) 0.1245(3) 0.030(2) Uani 1 1 d U . .
H51A H 0.6847 0.5025 0.1048 0.036 Uiso 1 1 calc R . .
C52 C 0.6606(9) 0.3352(6) 0.1842(3) 0.035(2) Uani 1 1 d U . .
H52A H 0.6543 0.2933 0.2042 0.042 Uiso 1 1 calc R . .
C53 C 0.6011(8) 0.4040(5) 0.0634(3) 0.025(2) Uani 1 1 d U . .
C54 C 0.7452(8) 0.3903(5) 0.2445(3) 0.0201(19) Uani 1 1 d U . .
C55 C 0.7160(8) 0.4555(5) 0.1680(3) 0.030(2) Uani 1 1 d U . .
H55A H 0.7482 0.4941 0.1770 0.036 Uiso 1 1 calc R . .
C56 C 0.7041(8) 0.3945(5) 0.1979(3) 0.025(2) Uani 1 1 d U . .
C57 C 0.5874(8) 0.7189(5) 0.0966(3) 0.0206(19) Uani 1 1 d U . .
C58 C 0.6264(8) 0.7143(5) 0.1433(3) 0.0217(19) Uani 1 1 d U . .
C59 C 0.6084(8) 0.6555(5) 0.1745(3) 0.029(2) Uani 1 1 d U . .
H59A H 0.5720 0.6187 0.1659 0.035 Uiso 1 1 calc R . .
C60 C 0.6428(8) 0.6493(5) 0.2183(3) 0.031(2) Uani 1 1 d U . .
H60A H 0.6331 0.6079 0.2384 0.038 Uiso 1 1 calc R . .
C61 C 0.6927(8) 0.7073(5) 0.2315(3) 0.025(2) Uani 1 1 d U . .
C62 C 0.7092(8) 0.7677(5) 0.2011(3) 0.029(2) Uani 1 1 d U . .
H62A H 0.7415 0.8063 0.2100 0.035 Uiso 1 1 calc R . .
C63 C 0.6770(8) 0.7700(5) 0.1570(3) 0.028(2) Uani 1 1 d U . .
H63A H 0.6898 0.8099 0.1362 0.034 Uiso 1 1 calc R . .
C64 C 0.7274(8) 0.7037(5) 0.2791(3) 0.027(2) Uani 1 1 d U . .
C65 C 0.9833(9) 0.4357(6) 0.4803(3) 0.036(2) Uani 1 1 d U . .
H65A H 0.9720 0.3925 0.4670 0.043 Uiso 1 1 calc R . .
C66 C 0.9839(9) 0.5713(6) 0.4755(3) 0.039(2) Uani 1 1 d U . .
H66A H 0.9733 0.6188 0.4592 0.046 Uiso 1 1 calc R . .
C67 C 0.9671(8) 0.5057(5) 0.4560(3) 0.027(2) Uani 1 1 d U . .
C68 C 0.9319(8) 0.5103(5) 0.4084(3) 0.028(2) Uani 1 1 d U . .
C69 C 0.6265(11) 0.5230(7) 0.5361(4) 0.064(2) Uani 1 1 d U . .
H69A H 0.6179 0.4982 0.5090 0.097 Uiso 1 1 calc R . .
H69B H 0.5498 0.5304 0.5586 0.097 Uiso 1 1 calc R . .
H69C H 0.6975 0.4903 0.5493 0.097 Uiso 1 1 calc R . .
C70 C 0.6616(11) 0.6474(7) 0.5590(4) 0.064(2) Uani 1 1 d U . .
H70A H 0.6725 0.6964 0.5459 0.096 Uiso 1 1 calc R . .
H70B H 0.7348 0.6199 0.5728 0.096 Uiso 1 1 calc R . .
H70C H 0.5864 0.6576 0.5825 0.096 Uiso 1 1 calc R . .
C71 C 0.6571(11) 0.6225(7) 0.4788(4) 0.053(2) Uani 1 1 d U . .
C72 C 0.6088(10) 0.8699(6) 0.5347(4) 0.056(2) Uani 1 1 d U . .
H72A H 0.5914 0.8393 0.5119 0.083 Uiso 1 1 calc R . .
H72B H 0.5333 0.8890 0.5574 0.083 Uiso 1 1 calc R . .
H72C H 0.6762 0.8376 0.5499 0.083 Uiso 1 1 calc R . .
C73 C 0.6781(11) 0.9884(7) 0.5415(4) 0.058(2) Uani 1 1 d U . .
H73A H 0.7020 1.0299 0.5230 0.087 Uiso 1 1 calc R . .
H73B H 0.7476 0.9592 0.5567 0.087 Uiso 1 1 calc R . .
H73C H 0.6046 1.0104 0.5645 0.087 Uiso 1 1 calc R . .
C74 C 0.6575(10) 0.9404(7) 0.4660(4) 0.0496(19) Uani 1 1 d U . .
C75 C 0.9885(12) 0.2407(7) 0.1077(4) 0.073(2) Uani 1 1 d U . .
H75A H 0.9637 0.1986 0.1253 0.110 Uiso 1 1 calc R . .
H75B H 1.0625 0.2193 0.0848 0.110 Uiso 1 1 calc R . .
H75C H 0.9198 0.2708 0.0925 0.110 Uiso 1 1 calc R . .
C76 C 1.0594(12) 0.3567(7) 0.1179(4) 0.071(2) Uani 1 1 d U . .
H76A H 1.0768 0.3845 0.1420 0.106 Uiso 1 1 calc R . .
H76B H 0.9935 0.3913 0.1030 0.106 Uiso 1 1 calc R . .
H76C H 1.1355 0.3384 0.0954 0.106 Uiso 1 1 calc R . .
C77 C 1.0062(11) 0.2786(7) 0.1837(4) 0.059(2) Uani 1 1 d U . .
C78 C 0.9673(8) 0.4348(5) -0.0096(3) 0.029(2) Uani 1 1 d U . .
H78A H 0.9458 0.3903 -0.0162 0.035 Uiso 1 1 calc R . .
C79 C 0.9112(8) 0.5728(5) 0.0018(3) 0.028(2) Uani 1 1 d U . .
H79A H 0.8520 0.6222 0.0029 0.034 Uiso 1 1 calc R . .
C80 C 0.7449(8) 0.5143(5) -0.0170(3) 0.0231(19) Uani 1 1 d U . .
C81 C 0.3453(12) 0.8747(7) 0.2177(4) 0.076(2) Uani 1 1 d U . .
H81A H 0.3691 0.9162 0.1991 0.114 Uiso 1 1 calc R . .
H81B H 0.4150 0.8455 0.2328 0.114 Uiso 1 1 calc R . .
H81C H 0.2720 0.8968 0.2407 0.114 Uiso 1 1 calc R . .
C82 C 0.2759(12) 0.7607(7) 0.2125(4) 0.074(2) Uani 1 1 d U . .
H82A H 0.2572 0.7301 0.1901 0.112 Uiso 1 1 calc R . .
H82B H 0.2007 0.7807 0.2352 0.112 Uiso 1 1 calc R . .
H82C H 0.3428 0.7280 0.2278 0.112 Uiso 1 1 calc R . .
C83 C 0.3260(11) 0.8330(7) 0.1446(4) 0.065(2) Uani 1 1 d U . .
H83A H 0.3065 0.7961 0.1281 0.077 Uiso 1 1 calc R . .
C84 C 0.3352(10) 0.5349(6) 0.2125(4) 0.054(2) Uani 1 1 d U . .
H84A H 0.3483 0.5839 0.2005 0.081 Uiso 1 1 calc R . .
H84B H 0.4077 0.5052 0.2260 0.081 Uiso 1 1 calc R . .
H84C H 0.2599 0.5450 0.2359 0.081 Uiso 1 1 calc R . .
C85 C 0.2969(10) 0.4155(6) 0.1865(4) 0.053(2) Uani 1 1 d U . .
H85A H 0.2881 0.3932 0.1585 0.079 Uiso 1 1 calc R . .
H85B H 0.2199 0.4220 0.2088 0.079 Uiso 1 1 calc R . .
H85C H 0.3674 0.3810 0.1992 0.079 Uiso 1 1 calc R . .
C86 C 0.3358(9) 0.5177(6) 0.1322(4) 0.0445(18) Uani 1 1 d U . .
H86A H 0.3282 0.4859 0.1093 0.053 Uiso 1 1 calc R . .
C87 C 0.9846(10) 0.5723(6) 0.1297(3) 0.052(2) Uani 1 1 d U . .
H87A H 0.9674 0.5246 0.1423 0.079 Uiso 1 1 calc R . .
H87B H 1.0595 0.5598 0.1062 0.079 Uiso 1 1 calc R . .
H87C H 0.9132 0.6038 0.1163 0.079 Uiso 1 1 calc R . .
C88 C 1.0343(10) 0.6899(6) 0.1549(4) 0.053(2) Uani 1 1 d U . .
H88A H 1.0466 0.7121 0.1823 0.079 Uiso 1 1 calc R . .
H88B H 0.9647 0.7256 0.1424 0.079 Uiso 1 1 calc R . .
H88C H 1.1108 0.6810 0.1321 0.079 Uiso 1 1 calc R . .
C89 C 0.9894(9) 0.5913(6) 0.2104(3) 0.0420(18) Uani 1 1 d U . .
H89A H 0.9964 0.6238 0.2330 0.050 Uiso 1 1 calc R . .
C90 C 0.8763(8) 0.5072(5) -0.0077(3) 0.026(2) Uani 1 1 d U . .
C91 C 0.0477(11) 1.0171(7) 0.1563(4) 0.063(2) Uani 1 1 d U . .
H91A H 0.0598 1.0340 0.1854 0.094 Uiso 1 1 calc R . .
H91B H -0.0161 1.0578 0.1437 0.094 Uiso 1 1 calc R . .
H91C H 0.1267 1.0063 0.1348 0.094 Uiso 1 1 calc R . .
C92 C -0.0142(11) 0.9167(7) 0.1223(4) 0.059(2) Uani 1 1 d U . .
H92A H -0.0403 0.8701 0.1306 0.089 Uiso 1 1 calc R . .
H92B H 0.0631 0.9040 0.0998 0.089 Uiso 1 1 calc R . .
H92C H -0.0800 0.9548 0.1090 0.089 Uiso 1 1 calc R . .
C93 C -0.0169(10) 0.9177(7) 0.2050(4) 0.056(2) Uani 1 1 d U . .
H93A H -0.0061 0.9423 0.2306 0.067 Uiso 1 1 calc R . .
C94 C 0.3642(12) 0.7955(7) 0.5065(4) 0.078(2) Uani 1 1 d U . .
H94A H 0.3731 0.8121 0.5362 0.117 Uiso 1 1 calc R . .
H94B H 0.3005 0.8359 0.4937 0.117 Uiso 1 1 calc R . .
H94C H 0.4443 0.7861 0.4858 0.117 Uiso 1 1 calc R . .
C95 C 0.3099(12) 0.6951(7) 0.4706(4) 0.074(2) Uani 1 1 d U . .
H95A H 0.2844 0.6478 0.4774 0.112 Uiso 1 1 calc R . .
H95B H 0.3890 0.6837 0.4491 0.112 Uiso 1 1 calc R . .
H95C H 0.2452 0.7336 0.4571 0.112 Uiso 1 1 calc R . .
C96 C 0.3019(12) 0.6939(8) 0.5531(5) 0.070(2) Uani 1 1 d U . .
H96A H 0.3104 0.7185 0.5792 0.084 Uiso 1 1 calc R . .
C97 C 0.6426(11) 0.8001(7) 0.8020(4) 0.058(2) Uani 1 1 d U . .
H97A H 0.6131 0.7546 0.8100 0.087 Uiso 1 1 calc R . .
H97B H 0.7216 0.7857 0.7805 0.087 Uiso 1 1 calc R . .
H97C H 0.5800 0.8391 0.7878 0.087 Uiso 1 1 calc R . .
C98 C 0.7071(11) 0.8996(7) 0.8382(4) 0.059(2) Uani 1 1 d U . .
H98A H 0.7167 0.9155 0.8679 0.089 Uiso 1 1 calc R . .
H98B H 0.6467 0.9415 0.8249 0.089 Uiso 1 1 calc R . .
H98C H 0.7881 0.8877 0.8178 0.089 Uiso 1 1 calc R . .
C99 C 0.6366(10) 0.7990(7) 0.8847(4) 0.050(2) Uani 1 1 d U . .
H99A H 0.6488 0.8227 0.9104 0.060 Uiso 1 1 calc R . .
N1 N 0.6483(9) 0.6000(6) 0.5228(3) 0.0566(19) Uani 1 1 d U . .
N2 N 0.6477(8) 0.9363(5) 0.5117(3) 0.0456(17) Uani 1 1 d U . .
N3 N 1.0174(9) 0.2900(6) 0.1381(3) 0.0587(19) Uani 1 1 d U . .
N4 N 0.0081(8) 0.9491(5) 0.1636(3) 0.0530(18) Uani 1 1 d U . .
N5 N 0.3161(9) 0.8250(6) 0.1893(3) 0.059(2) Uani 1 1 d U . .
N6 N 0.3200(8) 0.4914(5) 0.1758(3) 0.0456(17) Uani 1 1 d U . .
N7 N 1.0057(8) 0.6159(5) 0.1669(3) 0.0435(16) Uani 1 1 d U . .
N8 N 0.3264(9) 0.7249(6) 0.5125(4) 0.067(2) Uani 1 1 d U . .
N9 N 0.6627(8) 0.8321(5) 0.8440(3) 0.0519(18) Uani 1 1 d U . .
O1 O -0.2809(6) 1.1648(4) -0.0418(2) 0.0423(17) Uani 1 1 d U . .
O2 O -0.2497(6) 1.2814(4) -0.0540(2) 0.0315(15) Uani 1 1 d U . .
O3 O 0.3468(6) 1.1170(4) 0.0144(2) 0.0391(17) Uani 1 1 d U . .
O4 O 0.2818(6) 1.0149(4) 0.0441(2) 0.0414(17) Uani 1 1 d U . .
O5 O 1.5687(6) -0.1762(4) 0.3928(2) 0.0361(16) Uani 1 1 d U . .
O6 O 1.6406(7) -0.0806(4) 0.3609(2) 0.0481(19) Uani 1 1 d U . .
O7 O 0.9965(6) 0.0042(4) 0.3102(2) 0.0440(18) Uani 1 1 d U . .
O8 O 1.0831(6) 0.0907(4) 0.2729(2) 0.0427(17) Uani 1 1 d U . .
O9 O 1.6290(6) 0.1107(4) 0.3640(2) 0.0456(18) Uani 1 1 d U . .
O10 O 1.6889(6) 0.2169(4) 0.3402(2) 0.0394(17) Uani 1 1 d U . .
O11 O 1.0768(6) 0.3899(4) 0.28581(19) 0.0310(15) Uani 1 1 d U . .
O12 O 1.0540(6) 0.2700(4) 0.2861(2) 0.0394(17) Uani 1 1 d U . .
O14 O 0.2588(6) 0.9769(4) -0.2790(2) 0.0405(17) Uani 1 1 d U . .
O15 O 0.4475(6) 1.0267(4) -0.0706(2) 0.0400(17) Uani 1 1 d U . .
O16 O 0.3950(6) 0.9212(4) -0.0417(2) 0.0422(17) Uani 1 1 d U . .
O17 O 1.1124(6) 0.9290(4) 0.6014(2) 0.0464(18) Uani 1 1 d U . .
O18 O 1.0473(6) 0.8291(4) 0.6351(2) 0.0431(17) Uani 1 1 d U . .
O19 O 0.9275(6) 0.8737(4) 0.3968(2) 0.0382(16) Uani 1 1 d U . .
O20 O 0.8618(6) 0.7725(4) 0.4266(2) 0.0371(16) Uani 1 1 d U . .
O21 O 1.6566(6) 0.5302(4) 0.3496(2) 0.0406(17) Uani 1 1 d U . .
O22 O 1.5893(6) 0.6486(4) 0.3799(2) 0.0382(16) Uani 1 1 d U . .
O23 O 0.9754(6) 0.6908(4) 0.3359(2) 0.0351(16) Uani 1 1 d U . .
O24 O 1.0458(6) 0.5671(4) 0.3096(2) 0.0358(16) Uani 1 1 d U . .
O25 O 0.6278(6) 0.3407(4) 0.0417(2) 0.0350(16) Uani 1 1 d U . .
O26 O 0.5473(5) 0.4686(3) 0.04620(19) 0.0286(14) Uani 1 1 d U . .
O27 O 0.7471(6) 0.3299(4) 0.2689(2) 0.0332(15) Uani 1 1 d U . .
O28 O 0.7755(6) 0.4469(4) 0.2565(2) 0.0354(16) Uani 1 1 d U . .
O29 O 0.5461(6) 0.6653(4) 0.0856(2) 0.0337(15) Uani 1 1 d U . .
O30 O 0.5964(6) 0.7773(4) 0.0713(2) 0.0318(15) Uani 1 1 d U . .
O31 O 0.7110(6) 0.7663(4) 0.2994(2) 0.0389(16) Uani 1 1 d U . .
O32 O 0.7713(5) 0.6374(3) 0.29823(19) 0.0286(14) Uani 1 1 d U . .
O33 O 0.9679(6) 0.4496(4) 0.3845(2) 0.0420(17) Uani 1 1 d U . .
O34 O 0.8703(6) 0.5760(4) 0.39338(19) 0.0315(15) Uani 1 1 d U . .
O35 O 0.6761(6) 0.6846(4) 0.4643(2) 0.0442(18) Uani 1 1 d U . .
O36 O 0.6936(7) 0.9927(4) 0.4438(2) 0.055(2) Uani 1 1 d U . .
O37 O 0.9701(7) 0.2242(4) 0.2033(2) 0.0498(19) Uani 1 1 d U . .
O38 O 0.6609(6) 0.5769(4) -0.0070(2) 0.0326(15) Uani 1 1 d U . .
O39 O 0.3603(7) 0.8875(4) 0.1225(2) 0.053(2) Uani 1 1 d U . .
O40 O 0.3593(6) 0.5793(4) 0.1190(2) 0.0371(16) Uani 1 1 d U . .
O41 O 0.9660(6) 0.5298(4) 0.2239(2) 0.0373(16) Uani 1 1 d U . .
O43 O 0.7299(6) 0.4557(4) -0.0345(2) 0.0323(15) Uani 1 1 d U . .
O44 O -0.0527(8) 0.8594(5) 0.2123(3) 0.071(2) Uani 1 1 d U . .
O45 O 0.2674(8) 0.6322(5) 0.5591(3) 0.080(3) Uani 1 1 d U . .
O46 O 0.2107(6) 0.8700(4) -0.2509(2) 0.0403(17) Uani 1 1 d U . .
O47 O 0.5981(7) 0.7409(5) 0.8928(3) 0.059(2) Uani 1 1 d U . .
O1W O 0.8942(7) 0.8712(5) 0.3071(3) 0.067(2) Uani 1 1 d U . .
H1WA H 0.9752 0.8580 0.3034 0.081 Uiso 1 1 d R . .
H1WB H 0.8703 0.8797 0.2807 0.081 Uiso 1 1 d R . .
O2W O 0.8133(5) 0.3784(3) 0.34735(18) 0.0257(14) Uani 1 1 d U . .
H2WA H 0.7323 0.3937 0.3542 0.031 Uiso 1 1 d R . .
H2WB H 0.8420 0.3685 0.3729 0.031 Uiso 1 1 d R . .
H3WA H 0.5902 0.7048 -0.0137 0.031 Uiso 1 1 d R . .
H3WB H 0.5080 0.7610 -0.0367 0.031 Uiso 1 1 d R . .
O3W O 0.5208(6) 0.7449(4) -0.0084(2) 0.0420(17) Uani 1 1 d U . .

loop_
_atom_site_aniso_label
_atom_site_aniso_U_11
_atom_site_aniso_U_22
_atom_site_aniso_U_33
_atom_site_aniso_U_23
_atom_site_aniso_U_13
_atom_site_aniso_U_12
Ce1 0.0194(3) 0.0286(3) 0.0170(2) -0.0064(2) -0.0064(2) -0.0058(2)
Ce2 0.0171(3) 0.0239(3) 0.0172(2) -0.0048(2) -0.00535(19) -0.0055(2)
Ce3 0.0211(3) 0.0244(3) 0.0184(3) -0.0030(2) -0.0065(2) -0.0075(2)
Ce4 0.0217(3) 0.0280(3) 0.0181(2) 0.0043(2) -0.0088(2) -0.0111(2)
Ce5 0.0234(3) 0.0370(3) 0.0182(3) 0.0051(2) -0.0086(2) -0.0129(2)
Ce6 0.0239(3) 0.0314(3) 0.0195(3) 0.0028(2) -0.0077(2) -0.0113(2)
C1 0.025(3) 0.025(3) 0.025(3) -0.0009(18) -0.0036(18) -0.0071(18)
C2 0.026(3) 0.024(3) 0.026(3) 0.0005(18) -0.0045(18) -0.0066(18)
C3 0.029(3) 0.030(3) 0.031(3) -0.0017(18) -0.0047(18) -0.0103(19)
C4 0.025(3) 0.026(3) 0.024(3) -0.0002(18) -0.0037(18) -0.0061(18)
C5 0.033(3) 0.032(3) 0.034(3) 0.0010(18) -0.0066(19) -0.0099(19)
C6 0.032(3) 0.034(3) 0.033(3) 0.0007(18) -0.0048(19) -0.0111(19)
C7 0.023(3) 0.026(3) 0.023(3) -0.0018(18) -0.0042(18) -0.0064(18)
C8 0.026(3) 0.026(3) 0.025(3) -0.0028(18) -0.0052(18) -0.0076(19)
C9 0.027(3) 0.027(3) 0.026(3) -0.0018(18) -0.0041(18) -0.0066(19)
C10 0.031(3) 0.033(3) 0.033(3) -0.0005(18) -0.0045(18) -0.0101(19)
C11 0.031(3) 0.030(3) 0.030(3) 0.0010(18) -0.0052(18) -0.0094(19)
C12 0.025(3) 0.026(3) 0.024(3) -0.0018(18) -0.0039(18) -0.0073(18)
C13 0.029(3) 0.031(3) 0.032(3) 0.0004(18) -0.0045(18) -0.0102(19)
C14 0.029(3) 0.030(3) 0.031(3) 0.0008(18) -0.0046(18) -0.0102(19)
C15 0.029(3) 0.031(3) 0.030(3) -0.0019(18) -0.0041(18) -0.0089(19)
C16 0.029(3) 0.030(3) 0.029(3) -0.0029(18) -0.0037(18) -0.0095(19)
C17 0.033(3) 0.032(3) 0.034(3) 0.0002(18) -0.0057(19) -0.0093(19)
C18 0.033(3) 0.034(3) 0.034(3) -0.0013(18) -0.0052(19) -0.0107(19)
C19 0.028(3) 0.028(3) 0.026(3) -0.0006(18) -0.0032(18) -0.0066(19)
C20 0.034(3) 0.034(3) 0.034(3) 0.0002(18) -0.0065(19) -0.0099(19)
C21 0.034(3) 0.034(3) 0.036(3) -0.0002(19) -0.0061(19) -0.0101(19)
C22 0.026(3) 0.025(3) 0.025(3) 0.0002(18) -0.0031(18) -0.0062(18)
C23 0.030(3) 0.031(3) 0.028(3) -0.0014(18) -0.0051(18) -0.0073(19)
C24 0.026(3) 0.027(3) 0.025(3) -0.0009(18) -0.0042(18) -0.0074(19)
C25 0.031(3) 0.030(3) 0.030(3) -0.0007(18) -0.0061(18) -0.0097(19)
C26 0.030(3) 0.030(3) 0.028(3) 0.0009(18) -0.0064(18) -0.0090(19)
C27 0.027(3) 0.029(3) 0.028(3) -0.0016(18) -0.0063(18) -0.0066(19)
C28 0.031(3) 0.029(3) 0.030(3) -0.0001(18) -0.0059(18) -0.0104(19)
C29 0.033(3) 0.032(3) 0.030(3) 0.0010(18) -0.0055(18) -0.0092(19)
C30 0.025(3) 0.025(3) 0.024(3) -0.0021(18) -0.0049(18) -0.0071(18)
C31 0.031(3) 0.032(3) 0.031(3) -0.0019(18) -0.0071(19) -0.0083(19)
C32 0.029(3) 0.031(3) 0.030(3) -0.0011(18) -0.0059(18) -0.0083(19)
C33 0.033(3) 0.033(3) 0.031(3) 0.0003(18) -0.0061(19) -0.0097(19)
C34 0.032(3) 0.031(3) 0.031(3) -0.0018(18) -0.0067(18) -0.0108(19)
C35 0.023(3) 0.023(3) 0.022(2) -0.0023(18) -0.0044(18) -0.0058(18)
C36 0.034(3) 0.034(3) 0.034(3) -0.0007(18) -0.0063(19) -0.0114(19)
C37 0.032(3) 0.030(3) 0.032(3) -0.0025(18) -0.0064(19) -0.0106(19)
C38 0.026(3) 0.028(3) 0.026(3) -0.0028(18) -0.0063(18) -0.0068(18)
C39 0.025(3) 0.027(3) 0.026(3) -0.0025(18) -0.0049(18) -0.0057(19)
C40 0.035(3) 0.037(3) 0.036(3) -0.0017(19) -0.0074(19) -0.0103(19)
C41 0.040(3) 0.041(3) 0.043(3) -0.0020(19) -0.0074(19) -0.014(2)
C42 0.032(3) 0.034(3) 0.036(3) -0.0015(19) -0.0060(19) -0.0099(19)
C43 0.025(3) 0.027(3) 0.025(3) -0.0022(18) -0.0044(18) -0.0083(18)
C44 0.036(3) 0.036(3) 0.036(3) -0.0021(19) -0.0074(19) -0.0115(19)
C45 0.035(3) 0.036(3) 0.037(3) -0.0022(19) -0.0069(19) -0.0098(19)
C46 0.024(3) 0.026(3) 0.025(3) -0.0018(18) -0.0034(18) -0.0089(18)
C47 0.030(3) 0.031(3) 0.031(3) -0.0013(18) -0.0048(18) -0.0094(19)
C48 0.030(3) 0.030(3) 0.029(3) -0.0007(18) -0.0045(18) -0.0098(19)
C49 0.033(3) 0.032(3) 0.031(3) -0.0030(18) -0.0079(19) -0.0109(19)
C50 0.023(3) 0.022(3) 0.022(2) -0.0011(18) -0.0054(18) -0.0056(18)
C51 0.031(3) 0.030(3) 0.030(3) 0.0018(18) -0.0070(18) -0.0093(19)
C52 0.037(3) 0.036(3) 0.034(3) -0.0002(19) -0.0067(19) -0.0105(19)
C53 0.025(3) 0.025(3) 0.024(3) -0.0011(18) -0.0042(18) -0.0077(18)
C54 0.020(2) 0.020(2) 0.022(2) -0.0013(18) -0.0059(18) -0.0066(18)
C55 0.031(3) 0.030(3) 0.031(3) -0.0016(18) -0.0067(18) -0.0101(19)
C56 0.025(3) 0.026(3) 0.025(3) -0.0016(18) -0.0050(18) -0.0074(18)
C57 0.021(2) 0.021(3) 0.020(2) -0.0013(18) -0.0051(18) -0.0044(18)
C58 0.022(2) 0.022(3) 0.021(2) -0.0009(18) -0.0049(18) -0.0058(18)
C59 0.030(3) 0.030(3) 0.030(3) -0.0006(18) -0.0065(18) -0.0099(19)
C60 0.032(3) 0.032(3) 0.031(3) 0.0008(18) -0.0061(18) -0.0101(19)
C61 0.025(3) 0.025(3) 0.023(3) -0.0011(18) -0.0050(18) -0.0058(18)
C62 0.031(3) 0.029(3) 0.030(3) -0.0018(18) -0.0063(18) -0.0095(19)
C63 0.030(3) 0.029(3) 0.027(3) 0.0004(18) -0.0061(18) -0.0086(19)
C64 0.028(3) 0.027(3) 0.027(3) -0.0003(18) -0.0056(18) -0.0079(19)
C65 0.038(3) 0.037(3) 0.034(3) -0.0011(19) -0.0101(19) -0.0093(19)
C66 0.040(3) 0.039(3) 0.037(3) -0.0003(19) -0.0093(19) -0.0103(19)
C67 0.026(3) 0.028(3) 0.026(3) -0.0013(18) -0.0058(18) -0.0070(19)
C68 0.028(3) 0.029(3) 0.026(3) 0.0001(18) -0.0063(18) -0.0072(19)
C69 0.066(3) 0.062(2) 0.065(3) 0.0048(17) -0.0074(19) -0.020(2)
C70 0.066(3) 0.066(3) 0.060(3) -0.0019(18) -0.012(2) -0.018(2)
C71 0.051(3) 0.053(3) 0.055(2) -0.0003(17) -0.0079(19) -0.0142(19)
C72 0.056(3) 0.055(2) 0.055(3) 0.0032(17) -0.0062(18) -0.017(2)
C73 0.060(3) 0.059(3) 0.058(3) -0.0057(18) -0.011(2) -0.018(2)
C74 0.049(3) 0.051(3) 0.048(2) 0.0007(16) -0.0074(18) -0.0126(19)
C75 0.076(3) 0.074(3) 0.070(3) -0.0053(19) -0.014(2) -0.021(2)
C76 0.071(3) 0.069(3) 0.070(3) 0.0068(18) -0.0075(19) -0.022(2)
C77 0.056(3) 0.059(3) 0.059(2) 0.0011(17) -0.0079(19) -0.0142(19)
C78 0.029(3) 0.030(3) 0.030(3) -0.0023(18) -0.0046(18) -0.0103(19)
C79 0.027(3) 0.029(3) 0.030(3) -0.0014(18) -0.0057(18) -0.0079(19)
C80 0.023(3) 0.024(3) 0.024(3) -0.0005(18) -0.0041(18) -0.0082(18)
C81 0.078(3) 0.077(3) 0.074(3) -0.0063(19) -0.015(2) -0.023(2)
C82 0.074(3) 0.073(3) 0.075(3) 0.0061(18) -0.0075(19) -0.024(2)
C83 0.064(3) 0.065(3) 0.063(2) 0.0002(17) -0.0097(19) -0.017(2)
C84 0.056(3) 0.056(3) 0.050(2) -0.0027(18) -0.009(2) -0.0157(19)
C85 0.053(3) 0.051(2) 0.053(3) 0.0031(16) -0.0054(19) -0.017(2)
C86 0.042(3) 0.045(3) 0.045(2) -0.0002(17) -0.0064(18) -0.0116(19)
C87 0.055(3) 0.054(3) 0.047(2) -0.0025(18) -0.0090(19) -0.0143(19)
C88 0.054(3) 0.051(2) 0.054(3) 0.0044(16) -0.0043(18) -0.018(2)
C89 0.041(3) 0.042(3) 0.0423(19) -0.0005(17) -0.0060(18) -0.0103(19)
C90 0.025(3) 0.028(3) 0.026(3) -0.0009(18) -0.0029(18) -0.0088(19)
C91 0.063(3) 0.061(3) 0.066(3) -0.0012(17) -0.0080(19) -0.022(2)
C92 0.060(3) 0.061(3) 0.057(2) -0.0027(18) -0.011(2) -0.0160(19)
C93 0.056(3) 0.057(3) 0.055(2) -0.0026(18) -0.0092(18) -0.0152(19)
C94 0.077(3) 0.075(3) 0.082(3) 0.0004(17) -0.0095(19) -0.026(2)
C95 0.075(3) 0.076(3) 0.071(3) -0.0013(18) -0.013(2) -0.019(2)
C96 0.070(3) 0.071(3) 0.069(2) -0.0005(18) -0.0108(19) -0.020(2)
C97 0.061(3) 0.060(3) 0.054(2) -0.0023(18) -0.011(2) -0.0158(19)
C98 0.059(3) 0.058(3) 0.061(3) -0.0005(17) -0.0065(18) -0.020(2)
C99 0.048(3) 0.050(3) 0.051(2) -0.0033(17) -0.0093(18) -0.0140(19)
N1 0.057(3) 0.056(2) 0.055(2) 0.0011(15) -0.0076(18) -0.0146(19)
N2 0.043(3) 0.047(2) 0.045(2) -0.0003(15) -0.0062(17) -0.0104(18)
N3 0.057(3) 0.059(3) 0.058(2) 0.0016(16) -0.0078(18) -0.0137(18)
N4 0.051(3) 0.053(2) 0.054(2) -0.0024(16) -0.0084(18) -0.0129(18)
N5 0.056(3) 0.060(3) 0.059(2) 0.0008(16) -0.0082(18) -0.0131(19)
N6 0.044(3) 0.046(2) 0.045(2) 0.0003(15) -0.0053(18) -0.0116(18)
N7 0.042(2) 0.044(2) 0.042(2) 0.0019(15) -0.0052(17) -0.0119(18)
N8 0.064(3) 0.067(3) 0.068(2) -0.0002(16) -0.0096(18) -0.0172(19)
N9 0.051(3) 0.052(2) 0.052(2) -0.0013(16) -0.0081(18) -0.0138(18)
O1 0.040(2) 0.043(2) 0.045(2) 0.0013(17) -0.0084(17) -0.0136(18)
O2 0.030(2) 0.033(2) 0.031(2) -0.0015(17) -0.0053(16) -0.0073(17)
O3 0.038(2) 0.043(2) 0.038(2) -0.0014(17) -0.0093(17) -0.0117(17)
O4 0.040(2) 0.042(2) 0.042(2) -0.0013(17) -0.0095(17) -0.0094(17)
O5 0.034(2) 0.037(2) 0.035(2) -0.0018(17) -0.0064(17) -0.0062(17)
O6 0.046(2) 0.051(3) 0.052(2) 0.0011(18) -0.0108(18) -0.0190(18)
O7 0.041(2) 0.049(2) 0.044(2) -0.0004(18) -0.0064(17) -0.0146(18)
O8 0.043(2) 0.043(2) 0.041(2) -0.0014(17) -0.0090(17) -0.0085(17)
O9 0.044(2) 0.045(2) 0.046(2) 0.0006(18) -0.0090(18) -0.0101(18)
O10 0.038(2) 0.042(2) 0.038(2) 0.0015(17) -0.0059(17) -0.0122(17)
O11 0.030(2) 0.031(2) 0.030(2) 0.0011(17) -0.0036(16) -0.0064(17)
O12 0.039(2) 0.041(2) 0.041(2) -0.0012(17) -0.0083(17) -0.0133(17)
O14 0.041(2) 0.043(2) 0.038(2) 0.0014(17) -0.0115(17) -0.0102(17)
O15 0.041(2) 0.041(2) 0.041(2) -0.0037(17) -0.0104(17) -0.0132(18)
O16 0.042(2) 0.045(2) 0.040(2) 0.0009(17) -0.0114(17) -0.0119(18)
O17 0.048(2) 0.048(2) 0.046(2) -0.0055(18) -0.0118(18) -0.0154(18)
O18 0.042(2) 0.046(2) 0.041(2) 0.0012(17) -0.0092(17) -0.0114(18)
O19 0.040(2) 0.039(2) 0.036(2) -0.0009(17) -0.0088(17) -0.0086(17)
O20 0.038(2) 0.040(2) 0.036(2) -0.0062(17) -0.0111(17) -0.0128(17)
O21 0.037(2) 0.041(2) 0.044(2) -0.0015(17) -0.0043(17) -0.0127(17)
O22 0.037(2) 0.041(2) 0.040(2) -0.0041(17) -0.0073(17) -0.0150(17)
O23 0.034(2) 0.036(2) 0.036(2) -0.0045(17) -0.0078(17) -0.0090(17)
O24 0.034(2) 0.038(2) 0.038(2) -0.0043(17) -0.0066(17) -0.0141(17)
O25 0.039(2) 0.033(2) 0.033(2) -0.0034(17) -0.0088(17) -0.0083(17)
O26 0.029(2) 0.031(2) 0.026(2) -0.0013(16) -0.0066(16) -0.0067(16)
O27 0.035(2) 0.034(2) 0.033(2) -0.0018(17) -0.0079(17) -0.0120(17)
O28 0.039(2) 0.037(2) 0.034(2) -0.0016(17) -0.0120(17) -0.0125(17)
O29 0.036(2) 0.035(2) 0.033(2) -0.0023(17) -0.0104(17) -0.0117(17)
O30 0.033(2) 0.033(2) 0.030(2) 0.0004(17) -0.0098(17) -0.0098(17)
O31 0.043(2) 0.038(2) 0.036(2) -0.0043(17) -0.0107(17) -0.0087(17)
O32 0.029(2) 0.029(2) 0.028(2) 0.0001(16) -0.0076(16) -0.0064(16)
O33 0.045(2) 0.041(2) 0.040(2) -0.0025(17) -0.0125(17) -0.0082(17)
O34 0.032(2) 0.033(2) 0.028(2) -0.0011(17) -0.0059(16) -0.0071(17)
O35 0.045(2) 0.046(2) 0.041(2) -0.0016(17) -0.0066(17) -0.0121(18)
O36 0.054(3) 0.054(3) 0.053(3) 0.0038(18) -0.0052(18) -0.0113(18)
O37 0.049(2) 0.051(3) 0.048(2) -0.0002(18) -0.0059(18) -0.0131(18)
O38 0.029(2) 0.033(2) 0.036(2) -0.0025(17) -0.0044(17) -0.0089(17)
O39 0.053(3) 0.054(3) 0.051(3) 0.0033(18) -0.0051(18) -0.0144(18)
O40 0.038(2) 0.037(2) 0.036(2) 0.0004(17) -0.0037(17) -0.0125(17)
O41 0.038(2) 0.038(2) 0.036(2) -0.0001(17) -0.0038(17) -0.0122(17)
O43 0.030(2) 0.035(2) 0.034(2) -0.0045(17) -0.0066(17) -0.0119(17)
O44 0.073(3) 0.071(3) 0.069(3) -0.0013(19) -0.0108(19) -0.0193(19)
O45 0.083(3) 0.080(3) 0.078(3) -0.0013(19) -0.0119(19) -0.024(2)
O46 0.042(2) 0.042(2) 0.040(2) -0.0044(17) -0.0121(17) -0.0132(18)
O47 0.061(3) 0.059(3) 0.057(3) -0.0016(18) -0.0082(18) -0.0180(19)
O1W 0.070(3) 0.072(3) 0.063(3) 0.0004(19) -0.0163(19) -0.0225(19)
O2W 0.026(2) 0.034(2) 0.022(2) 0.0059(16) -0.0109(16) -0.0122(16)
O3W 0.043(2) 0.042(2) 0.041(2) -0.0016(17) -0.0097(17) -0.0090(17)

loop_
_atom_type_symbol
_atom_type_description
_atom_type_scat_dispersion_real
_atom_type_scat_dispersion_imag
_atom_type_scat_source
C C 0.0033 0.0016 'International Tables Vol C Tables 4.2.6.8 and 6.1.1.4'
H H 0.0000 0.0000 'International Tables Vol C Tables 4.2.6.8 and 6.1.1.4'
N N 0.0061 0.0033 'International Tables Vol C Tables 4.2.6.8 and 6.1.1.4'
O O 0.0106 0.0060 'International Tables Vol C Tables 4.2.6.8 and 6.1.1.4'
Ce Ce -0.2486 2.6331 'International Tables Vol C Tables 4.2.6.8 and 6.1.1.4'

loop_
_geom_angle_atom_site_label_1
_geom_angle_atom_site_label_2
_geom_angle_atom_site_label_3
_geom_angle
_geom_angle_site_symmetry_1
_geom_angle_site_symmetry_3
_geom_angle_publ_flag
O34 Ce1 O22 79.6(2) . 1_455 ?
O34 Ce1 O5 151.4(2) . 1_465 ?
O22 Ce1 O5 79.2(2) 1_455 1_465 ?
O34 Ce1 O20 97.6(2) . . ?
O22 Ce1 O20 145.0(2) 1_455 . ?
O5 Ce1 O20 89.0(2) 1_465 . ?
O34 Ce1 O23 74.1(2) . . ?
O22 Ce1 O23 135.1(2) 1_455 . ?
O5 Ce1 O23 134.3(2) 1_465 . ?
O20 Ce1 O23 75.1(2) . . ?
O34 Ce1 O31 124.2(2) . . ?
O22 Ce1 O31 86.7(2) 1_455 . ?
O5 Ce1 O31 73.3(2) 1_465 . ?
O20 Ce1 O31 121.5(2) . . ?
O23 Ce1 O31 79.3(2) . . ?
O34 Ce1 O35 74.9(2) . . ?
O22 Ce1 O35 73.0(2) 1_455 . ?
O5 Ce1 O35 80.6(2) 1_465 . ?
O20 Ce1 O35 72.6(2) . . ?
O23 Ce1 O35 131.1(2) . . ?
O31 Ce1 O35 149.5(2) . . ?
O34 Ce1 O32 76.30(18) . . ?
O22 Ce1 O32 65.98(19) 1_455 . ?
O5 Ce1 O32 111.63(18) 1_465 . ?
O20 Ce1 O32 147.75(19) . . ?
O23 Ce1 O32 72.82(18) . . ?
O31 Ce1 O32 49.07(18) . . ?
O35 Ce1 O32 133.18(19) . . ?
O34 Ce1 C64 101.1(2) . . ?
O22 Ce1 C64 74.0(2) 1_455 . ?
O5 Ce1 C64 91.2(2) 1_465 . ?
O20 Ce1 C64 139.7(2) . . ?
O23 Ce1 C64 76.3(2) . . ?
O31 Ce1 C64 24.1(2) . . ?
O35 Ce1 C64 146.9(2) . . ?
O32 Ce1 C64 25.1(2) . . ?
O2 Ce2 O29 89.3(2) 2_575 . ?
O2 Ce2 O38 142.7(2) 2_575 . ?
O29 Ce2 O38 77.8(2) . . ?
O2 Ce2 O26 146.94(19) 2_575 . ?
O29 Ce2 O26 98.61(19) . . ?
O38 Ce2 O26 70.3(2) . . ?
O2 Ce2 O43 78.9(2) 2_575 2_665 ?
O29 Ce2 O43 143.5(2) . 2_665 ?
O38 Ce2 O43 130.35(19) . 2_665 ?
O26 Ce2 O43 75.81(19) . 2_665 ?
O2 Ce2 O25 74.7(2) 2_575 2_665 ?
O29 Ce2 O25 130.06(19) . 2_665 ?
O38 Ce2 O25 87.1(2) . 2_665 ?
O26 Ce2 O25 120.59(19) . 2_665 ?
O43 Ce2 O25 80.04(19) 2_665 2_665 ?
O2 Ce2 O40 77.7(2) 2_575 . ?
O29 Ce2 O40 71.4(2) . . ?
O38 Ce2 O40 128.4(2) . . ?
O26 Ce2 O40 74.65(19) . . ?
O43 Ce2 O40 72.38(19) 2_665 . ?
O25 Ce2 O40 144.0(2) 2_665 . ?
O2 Ce2 O26 114.77(18) 2_575 2_665 ?
O29 Ce2 O26 149.46(19) . 2_665 ?
O38 Ce2 O26 71.66(18) . 2_665 ?
O26 Ce2 O26 71.94(19) . 2_665 ?
O43 Ce2 O26 63.89(18) 2_665 2_665 ?
O25 Ce2 O26 48.70(18) 2_665 2_665 ?
O40 Ce2 O26 129.83(19) . 2_665 ?
O2 Ce2 O3W 77.30(19) 2_575 . ?
O29 Ce2 O3W 67.62(18) . . ?
O38 Ce2 O3W 65.38(19) . . ?
O26 Ce2 O3W 135.34(19) . . ?
O43 Ce2 O3W 139.92(18) 2_665 . ?
O25 Ce2 O3W 62.82(18) 2_665 . ?
O40 Ce2 O3W 131.66(19) . . ?
O26 Ce2 O3W 98.22(17) 2_665 . ?
O2 Ce2 C53 94.3(2) 2_575 2_665 ?
O29 Ce2 C53 146.3(2) . 2_665 ?
O38 Ce2 C53 79.2(2) . 2_665 ?
O26 Ce2 C53 96.5(2) . 2_665 ?
O43 Ce2 C53 69.7(2) 2_665 2_665 ?
O25 Ce2 C53 24.2(2) 2_665 2_665 ?
O40 Ce2 C53 142.0(2) . 2_665 ?
O26 Ce2 C53 24.56(19) 2_665 2_665 ?
O3W Ce2 C53 80.5(2) . 2_665 ?
O11 Ce3 O28 89.8(2) . . ?
O11 Ce3 O24 80.6(2) . . ?
O28 Ce3 O24 142.0(2) . . ?
O11 Ce3 O32 145.69(19) . . ?
O28 Ce3 O32 95.25(19) . . ?
O24 Ce3 O32 74.6(2) . . ?
O11 Ce3 O21 145.1(2) . 1_455 ?
O28 Ce3 O21 76.3(2) . 1_455 ?
O24 Ce3 O21 129.1(2) . 1_455 ?
O32 Ce3 O21 68.4(2) . 1_455 ?
O11 Ce3 O33 75.6(2) . . ?
O28 Ce3 O33 136.1(2) . . ?
O24 Ce3 O33 76.9(2) . . ?
O32 Ce3 O33 120.11(19) . . ?
O21 Ce3 O33 92.4(2) 1_455 . ?
O11 Ce3 O2W 79.66(19) . . ?
O28 Ce3 O2W 70.34(18) . . ?
O24 Ce3 O2W 141.58(18) . . ?
O32 Ce3 O2W 133.85(19) . . ?
O21 Ce3 O2W 65.61(19) 1_455 . ?
O33 Ce3 O2W 66.37(18) . . ?
O11 Ce3 O41 75.32(19) . . ?
O28 Ce3 O41 70.4(2) . . ?
O24 Ce3 O41 71.59(19) . . ?
O32 Ce3 O41 74.54(19) . . ?
O21 Ce3 O41 126.8(2) 1_455 . ?
O33 Ce3 O41 139.9(2) . . ?
O2W Ce3 O41 133.00(18) . . ?
O11 Ce3 O34 116.56(18) . . ?
O28 Ce3 O34 149.03(19) . . ?
O24 Ce3 O34 63.36(18) . . ?
O32 Ce3 O34 72.52(17) . . ?
O21 Ce3 O34 72.78(19) 1_455 . ?
O33 Ce3 O34 47.62(19) . . ?
O2W Ce3 O34 97.31(16) . . ?
O41 Ce3 O34 129.42(18) . . ?
O11 Ce3 C68 95.9(2) . . ?
O28 Ce3 C68 149.2(2) . . ?
O24 Ce3 C68 68.7(2) . . ?
O32 Ce3 C68 96.8(2) . . ?
O21 Ce3 C68 82.1(2) 1_455 . ?
O33 Ce3 C68 23.3(2) . . ?
O2W Ce3 C68 80.9(2) . . ?
O41 Ce3 C68 140.2(2) . . ?
O34 Ce3 C68 24.33(19) . . ?
O1 Ce4 O3 138.9(2) 2_575 2_675 ?
O1 Ce4 O15 147.2(2) 2_575 2_675 ?
O3 Ce4 O15 73.9(2) 2_675 2_675 ?
O1 Ce4 O16 79.2(2) 2_575 . ?
O3 Ce4 O16 76.1(2) 2_675 . ?
O15 Ce4 O16 120.6(2) 2_675 . ?
O1 Ce4 O4 82.9(2) 2_575 . ?
O3 Ce4 O4 120.3(2) 2_675 . ?
O15 Ce4 O4 78.7(2) 2_675 . ?
O16 Ce4 O4 74.2(2) . . ?
O1 Ce4 O30 95.9(2) 2_575 . ?
O3 Ce4 O30 79.8(2) 2_675 . ?
O15 Ce4 O30 87.0(2) 2_675 . ?
O16 Ce4 O30 135.3(2) . . ?
O4 Ce4 O30 149.9(2) . . ?
O1 Ce4 O39 73.0(2) 2_575 . ?
O3 Ce4 O39 140.5(2) 2_675 . ?
O15 Ce4 O39 76.8(2) 2_675 . ?
O16 Ce4 O39 142.8(2) . . ?
O4 Ce4 O39 78.1(2) . . ?
O30 Ce4 O39 72.8(2) . . ?
O1 Ce4 O3W 66.8(2) 2_575 . ?
O3 Ce4 O3W 75.3(2) 2_675 . ?
O15 Ce4 O3W 139.9(2) 2_675 . ?
O16 Ce4 O3W 75.1(2) . . ?
O4 Ce4 O3W 140.10(19) . . ?
O30 Ce4 O3W 62.60(18) . . ?
O39 Ce4 O3W 114.3(2) . . ?
O12 Ce5 O18 79.6(2) . 2_766 ?
O12 Ce5 O46 149.2(2) . 2_665 ?
O18 Ce5 O46 123.4(2) 2_766 2_665 ?
O12 Ce5 O10 133.4(2) . 1_455 ?
O18 Ce5 O10 76.9(2) 2_766 1_455 ?
O46 Ce5 O10 75.7(2) 2_665 1_455 ?
O12 Ce5 O27 88.7(2) . . ?
O18 Ce5 O27 125.5(2) 2_766 . ?
O46 Ce5 O27 92.0(2) 2_665 . ?
O10 Ce5 O27 73.7(2) 1_455 . ?
O12 Ce5 O8 80.8(2) . . ?
O18 Ce5 O8 77.0(2) 2_766 . ?
O46 Ce5 O8 84.9(2) 2_665 . ?
O10 Ce5 O8 130.6(2) 1_455 . ?
O27 Ce5 O8 153.2(2) . . ?
O12 Ce5 O37 74.0(2) . . ?
O18 Ce5 O37 145.9(2) 2_766 . ?
O46 Ce5 O37 76.4(2) 2_665 . ?
O10 Ce5 O37 137.2(2) 1_455 . ?
O27 Ce5 O37 75.6(2) . . ?
O8 Ce5 O37 77.8(2) . . ?
O6 Ce6 O7 144.0(2) 1_465 1_565 ?
O6 Ce6 O1W 72.8(2) 1_465 . ?
O7 Ce6 O1W 73.5(2) 1_565 . ?
O6 Ce6 O19 88.1(2) 1_465 . ?
O7 Ce6 O19 90.4(2) 1_565 . ?
O1W Ce6 O19 67.1(2) . . ?
O6 Ce6 O9 87.6(2) 1_465 1_465 ?
O7 Ce6 O9 111.6(2) 1_565 1_465 ?
O1W Ce6 O9 141.2(2) . 1_465 ?
O19 Ce6 O9 147.0(2) . 1_465 ?
O6 Ce6 O17 145.4(2) 1_465 2_776 ?
O7 Ce6 O17 70.4(2) 1_565 2_776 ?
O1W Ce6 O17 135.4(2) . 2_776 ?
O19 Ce6 O17 87.7(2) . 2_776 ?
O9 Ce6 O17 77.7(2) 1_465 2_776 ?
O6 Ce6 O14 81.0(2) 1_465 2_675 ?
O7 Ce6 O14 77.0(2) 1_565 2_675 ?
O1W Ce6 O14 72.2(2) . 2_675 ?
O19 Ce6 O14 139.3(2) . 2_675 ?
O9 Ce6 O14 71.8(2) 1_465 2_675 ?
O17 Ce6 O14 122.2(2) 2_776 2_675 ?
O6 Ce6 O36 74.3(2) 1_465 . ?
O7 Ce6 O36 138.8(2) 1_565 . ?
O1W Ce6 O36 127.9(2) . . ?
O19 Ce6 O36 72.6(2) . . ?
O9 Ce6 O36 74.8(2) 1_465 . ?
O17 Ce6 O36 71.7(2) 2_776 . ?
O14 Ce6 O36 138.9(2) 2_675 . ?
C6 C1 C2 119.0(8) . . ?
C6 C1 C7 120.9(8) . . ?
C2 C1 C7 120.0(8) . . ?
C3 C2 C1 120.4(8) . . ?
C3 C2 H2A 119.8 . . ?
C1 C2 H2A 119.8 . . ?
C2 C3 C4 120.1(8) . . ?
C2 C3 H3A 119.9 . . ?
C4 C3 H3A 119.9 . . ?
C5 C4 C3 119.4(8) . . ?
C5 C4 C8 120.1(8) . . ?
C3 C4 C8 120.4(8) . . ?
C4 C5 C6 119.9(9) . . ?
C4 C5 H5A 120.0 . . ?
C6 C5 H5A 120.0 . . ?
C1 C6 C5 121.2(9) . . ?
C1 C6 H6A 119.4 . . ?
C5 C6 H6A 119.4 . . ?
O2 C7 O1 123.8(8) . . ?
O2 C7 C1 119.6(7) . . ?
O1 C7 C1 116.5(8) . . ?
O4 C8 O3 124.7(8) . . ?
O4 C8 C4 117.9(8) . . ?
O3 C8 C4 117.4(8) . . ?
C10 C9 C14 119.0(8) . . ?
C10 C9 C15 120.4(8) . . ?
C14 C9 C15 120.6(8) . . ?
C11 C10 C9 120.4(9) . . ?
C11 C10 H10A 119.8 . . ?
C9 C10 H10A 119.8 . . ?
C10 C11 C12 120.9(9) . . ?
C10 C11 H11A 119.5 . . ?
C12 C11 H11A 119.5 . . ?
C13 C12 C11 118.3(8) . . ?
C13 C12 C16 122.0(8) . . ?
C11 C12 C16 119.7(8) . . ?
C14 C13 C12 120.9(8) . . ?
C14 C13 H13A 119.6 . . ?
C12 C13 H13A 119.6 . . ?
C13 C14 C9 120.5(9) . . ?
C13 C14 H14A 119.8 . . ?
C9 C14 H14A 119.8 . . ?
O6 C15 O5 121.6(9) . . ?
O6 C15 C9 118.0(9) . . ?
O5 C15 C9 120.4(8) . . ?
O7 C16 O8 124.4(9) . . ?
O7 C16 C12 116.9(8) . . ?
O8 C16 C12 118.7(8) . . ?
C18 C17 C22 120.0(9) . . ?
C18 C17 H17A 120.0 . . ?
C22 C17 H17A 120.0 . . ?
C19 C18 C17 121.3(9) . . ?
C19 C18 H18A 119.3 . . ?
C17 C18 H18A 119.3 . . ?
C20 C19 C18 119.4(9) . . ?
C20 C19 C23 119.5(8) . . ?
C18 C19 C23 120.9(8) . . ?
C19 C20 C21 120.1(9) . . ?
C19 C20 H20A 119.9 . . ?
C21 C20 H20A 119.9 . . ?
C22 C21 C20 120.7(8) . . ?
C22 C21 H21A 119.6 . . ?
C20 C21 H21A 119.6 . . ?
C21 C22 C17 118.3(8) . . ?
C21 C22 C24 121.0(8) . . ?
C17 C22 C24 120.8(8) . . ?
O10 C23 O9 125.5(9) . . ?
O10 C23 C19 118.0(8) . . ?
O9 C23 C19 116.4(8) . . ?
O11 C24 O12 125.7(8) . . ?
O11 C24 C22 118.5(8) . . ?
O12 C24 C22 115.7(8) . . ?
C30 C25 C26 120.4(8) . . ?
C30 C25 H25A 119.8 . . ?
C26 C25 H25A 119.8 . . ?
C25 C26 C27 120.5(8) . . ?
C25 C26 H26A 119.8 . . ?
C27 C26 H26A 119.8 . . ?
C28 C27 C26 119.2(8) . . ?
C28 C27 C31 119.9(8) . . ?
C26 C27 C31 120.8(8) . . ?
C27 C28 C29 119.5(8) . . ?
C27 C28 H28A 120.3 . . ?
C29 C28 H28A 120.3 . . ?
C30 C29 C28 121.4(8) . . ?
C30 C29 H29A 119.3 . . ?
C28 C29 H29A 119.3 . . ?
C29 C30 C25 119.1(8) . . ?
C29 C30 C32 120.5(8) . . ?
C25 C30 C32 120.3(8) . . ?
O15 C31 O16 124.6(8) . . ?
O15 C31 C27 118.5(8) . . ?
O16 C31 C27 116.8(8) . . ?
O46 C32 O14 124.2(8) . . ?
O46 C32 C30 118.1(8) . . ?
O14 C32 C30 117.6(8) . . ?
C38 C33 C34 119.1(8) . . ?
C38 C33 H33A 120.5 . . ?
C34 C33 H33A 120.5 . . ?
C35 C34 C33 120.5(8) . . ?
C35 C34 H34A 119.8 . . ?
C33 C34 H34A 119.8 . . ?
C34 C35 C36 119.5(8) . . ?
C34 C35 C39 120.2(7) . . ?
C36 C35 C39 120.1(8) . . ?
C35 C36 C37 119.9(8) . . ?
C35 C36 H36A 120.0 . . ?
C37 C36 H36A 120.0 . . ?
C38 C37 C36 121.0(8) . . ?
C38 C37 H37A 119.5 . . ?
C36 C37 H37A 119.5 . . ?
C37 C38 C33 120.0(8) . . ?
C37 C38 C40 119.3(8) . . ?
C33 C38 C40 120.7(8) . . ?
O20 C39 O19 126.4(8) . . ?
O20 C39 C35 117.9(8) . . ?
O19 C39 C35 115.7(8) . . ?
O18 C40 O17 125.7(9) . . ?
O18 C40 C38 117.6(8) . . ?
O17 C40 C38 116.7(8) . . ?
C46 C41 C42 121.1(9) . . ?
C46 C41 H41A 119.5 . . ?
C42 C41 H41A 119.5 . . ?
C41 C42 C43 119.5(9) . . ?
C41 C42 H42A 120.2 . . ?
C43 C42 H42A 120.2 . . ?
C44 C43 C42 119.4(9) . . ?
C44 C43 C48 121.4(8) . . ?
C42 C43 C48 119.3(8) . . ?
C43 C44 C45 120.1(9) . . ?
C43 C44 H44A 120.0 . . ?
C45 C44 H44A 120.0 . . ?
C46 C45 C44 122.1(9) . . ?
C46 C45 H45A 119.0 . . ?
C44 C45 H45A 119.0 . . ?
C45 C46 C41 117.9(9) . . ?
C45 C46 C47 122.6(8) . . ?
C41 C46 C47 119.5(8) . . ?
O22 C47 O21 124.5(9) . . ?
O22 C47 C46 118.1(8) . . ?
O21 C47 C46 117.3(8) . . ?
O23 C48 O24 125.3(9) . . ?
O23 C48 C43 121.5(8) . . ?
O24 C48 C43 113.3(8) . . ?
C50 C49 C52 120.9(8) . . ?
C50 C49 H49A 119.5 . . ?
C52 C49 H49A 119.5 . . ?
C49 C50 C51 119.4(8) . . ?
C49 C50 C53 121.3(7) . . ?
C51 C50 C53 119.3(7) . . ?
C55 C51 C50 119.6(8) . . ?
C55 C51 H51A 120.2 . . ?
C50 C51 H51A 120.2 . . ?
C56 C52 C49 119.5(9) . . ?
C56 C52 H52A 120.3 . . ?
C49 C52 H52A 120.3 . . ?
O26 C53 O25 121.7(8) . . ?
O26 C53 C50 120.7(8) . . ?
O25 C53 C50 117.6(8) . . ?
O26 C53 Ce2 67.0(4) . 2_665 ?
O25 C53 Ce2 54.7(4) . 2_665 ?
C50 C53 Ce2 171.6(6) . 2_665 ?
O28 C54 O27 123.7(7) . . ?
O28 C54 C56 118.0(7) . . ?
O27 C54 C56 118.2(7) . . ?
C56 C55 C51 120.2(8) . . ?
C56 C55 H55A 119.9 . . ?
C51 C55 H55A 119.9 . . ?
C55 C56 C52 120.3(8) . . ?
C55 C56 C54 119.4(7) . . ?
C52 C56 C54 120.2(8) . . ?
O29 C57 O30 124.3(7) . . ?
O29 C57 C58 118.2(7) . . ?
O30 C57 C58 117.5(7) . . ?
C63 C58 C59 118.5(8) . . ?
C63 C58 C57 121.0(7) . . ?
C59 C58 C57 120.4(7) . . ?
C58 C59 C60 122.4(8) . . ?
C58 C59 H59A 118.8 . . ?
C60 C59 H59A 118.8 . . ?
C59 C60 C61 117.9(8) . . ?
C59 C60 H60A 121.0 . . ?
C61 C60 H60A 121.0 . . ?
C62 C61 C60 120.7(8) . . ?
C62 C61 C64 119.9(7) . . ?
C60 C61 C64 119.4(8) . . ?
C61 C62 C63 119.2(8) . . ?
C61 C62 H62A 120.4 . . ?
C63 C62 H62A 120.4 . . ?
C58 C63 C62 121.3(8) . . ?
C58 C63 H63A 119.3 . . ?
C62 C63 H63A 119.3 . . ?
O31 C64 O32 121.2(8) . . ?
O31 C64 C61 118.8(8) . . ?
O32 C64 C61 120.0(8) . . ?
O31 C64 Ce1 56.7(4) . . ?
O32 C64 Ce1 64.9(4) . . ?
C61 C64 Ce1 171.6(6) . . ?
C67 C65 C66 120.9(9) . 2_766 ?
C67 C65 H65A 119.5 . . ?
C66 C65 H65A 119.5 2_766 . ?
C65 C66 C67 118.9(9) 2_766 . ?
C65 C66 H66A 120.6 2_766 . ?
C67 C66 H66A 120.6 . . ?
C65 C67 C66 120.2(8) . . ?
C65 C67 C68 119.0(8) . . ?
C66 C67 C68 120.8(8) . . ?
O33 C68 O34 122.4(8) . . ?
O33 C68 C67 118.6(8) . . ?
O34 C68 C67 119.0(8) . . ?
O33 C68 Ce3 53.5(4) . . ?
O34 C68 Ce3 68.9(4) . . ?
C67 C68 Ce3 172.0(6) . . ?
N1 C69 H69A 109.5 . . ?
N1 C69 H69B 109.5 . . ?
H69A C69 H69B 109.5 . . ?
N1 C69 H69C 109.5 . . ?
H69A C69 H69C 109.5 . . ?
H69B C69 H69C 109.5 . . ?
N1 C70 H70A 109.5 . . ?
N1 C70 H70B 109.5 . . ?
H70A C70 H70B 109.5 . . ?
N1 C70 H70C 109.5 . . ?
H70A C70 H70C 109.5 . . ?
H70B C70 H70C 109.5 . . ?
O35 C71 N1 124.4(11) . . ?
N2 C72 H72A 109.5 . . ?
N2 C72 H72B 109.5 . . ?
H72A C72 H72B 109.5 . . ?
N2 C72 H72C 109.5 . . ?
H72A C72 H72C 109.5 . . ?
H72B C72 H72C 109.5 . . ?
N2 C73 H73A 109.5 . . ?
N2 C73 H73B 109.5 . . ?
H73A C73 H73B 109.5 . . ?
N2 C73 H73C 109.5 . . ?
H73A C73 H73C 109.5 . . ?
H73B C73 H73C 109.5 . . ?
O36 C74 N2 121.0(10) . . ?
N3 C75 H75A 109.5 . . ?
N3 C75 H75B 109.5 . . ?
H75A C75 H75B 109.5 . . ?
N3 C75 H75C 109.5 . . ?
H75A C75 H75C 109.5 . . ?
H75B C75 H75C 109.5 . . ?
N3 C76 H76A 109.5 . . ?
N3 C76 H76B 109.5 . . ?
H76A C76 H76B 109.5 . . ?
N3 C76 H76C 109.5 . . ?
H76A C76 H76C 109.5 . . ?
H76B C76 H76C 109.5 . . ?
O37 C77 N3 122.7(11) . . ?
C79 C78 C90 121.4(8) 2_765 . ?
C79 C78 H78A 119.3 2_765 . ?
C90 C78 H78A 119.3 . . ?
C78 C79 C90 120.4(8) 2_765 . ?
C78 C79 H79A 119.8 2_765 . ?
C90 C79 H79A 119.8 . . ?
O38 C80 O43 125.5(8) . . ?
O38 C80 C90 117.9(7) . . ?
O43 C80 C90 116.6(8) . . ?
N5 C81 H81A 109.5 . . ?
N5 C81 H81B 109.5 . . ?
H81A C81 H81B 109.5 . . ?
N5 C81 H81C 109.5 . . ?
H81A C81 H81C 109.5 . . ?
H81B C81 H81C 109.5 . . ?
N5 C82 H82A 109.5 . . ?
N5 C82 H82B 109.5 . . ?
H82A C82 H82B 109.5 . . ?
N5 C82 H82C 109.5 . . ?
H82A C82 H82C 109.5 . . ?
H82B C82 H82C 109.5 . . ?
O39 C83 N5 123.4(12) . . ?
O39 C83 H83A 118.3 . . ?
N5 C83 H83A 118.3 . . ?
N6 C84 H84A 109.5 . . ?
N6 C84 H84B 109.5 . . ?
H84A C84 H84B 109.5 . . ?
N6 C84 H84C 109.5 . . ?
H84A C84 H84C 109.5 . . ?
H84B C84 H84C 109.5 . . ?
N6 C85 H85A 109.5 . . ?
N6 C85 H85B 109.5 . . ?
H85A C85 H85B 109.5 . . ?
N6 C85 H85C 109.5 . . ?
H85A C85 H85C 109.5 . . ?
H85B C85 H85C 109.5 . . ?
O40 C86 N6 126.8(10) . . ?
O40 C86 H86A 116.6 . . ?
N6 C86 H86A 116.6 . . ?
N7 C87 H87A 109.5 . . ?
N7 C87 H87B 109.5 . . ?
H87A C87 H87B 109.5 . . ?
N7 C87 H87C 109.5 . . ?
H87A C87 H87C 109.5 . . ?
H87B C87 H87C 109.5 . . ?
N7 C88 H88A 109.5 . . ?
N7 C88 H88B 109.5 . . ?
H88A C88 H88B 109.5 . . ?
N7 C88 H88C 109.5 . . ?
H88A C88 H88C 109.5 . . ?
H88B C88 H88C 109.5 . . ?
O41 C89 N7 126.2(10) . . ?
O41 C89 H89A 116.9 . . ?
N7 C89 H89A 116.9 . . ?
C78 C90 C79 118.2(8) . . ?
C78 C90 C80 120.5(8) . . ?
C79 C90 C80 121.3(8) . . ?
N4 C91 H91A 109.5 . . ?
N4 C91 H91B 109.5 . . ?
H91A C91 H91B 109.5 . . ?
N4 C91 H91C 109.5 . . ?
H91A C91 H91C 109.5 . . ?
H91B C91 H91C 109.5 . . ?
N4 C92 H92A 109.5 . . ?
N4 C92 H92B 109.5 . . ?
H92A C92 H92B 109.5 . . ?
N4 C92 H92C 109.5 . . ?
H92A C92 H92C 109.5 . . ?
H92B C92 H92C 109.5 . . ?
O44 C93 N4 125.1(12) . . ?
O44 C93 H93A 117.5 . . ?
N4 C93 H93A 117.5 . . ?
N8 C94 H94A 109.5 . . ?
N8 C94 H94B 109.5 . . ?
H94A C94 H94B 109.5 . . ?
N8 C94 H94C 109.5 . . ?
H94A C94 H94C 109.5 . . ?
H94B C94 H94C 109.5 . . ?
N8 C95 H95A 109.5 . . ?
N8 C95 H95B 109.5 . . ?
H95A C95 H95B 109.5 . . ?
N8 C95 H95C 109.5 . . ?
H95A C95 H95C 109.5 . . ?
H95B C95 H95C 109.5 . . ?
O45 C96 N8 123.2(13) . . ?
O45 C96 H96A 118.4 . . ?
N8 C96 H96A 118.4 . . ?
N9 C97 H97A 109.5 . . ?
N9 C97 H97B 109.5 . . ?
H97A C97 H97B 109.5 . . ?
N9 C97 H97C 109.5 . . ?
H97A C97 H97C 109.5 . . ?
H97B C97 H97C 109.5 . . ?
N9 C98 H98A 109.5 . . ?
N9 C98 H98B 109.5 . . ?
H98A C98 H98B 109.5 . . ?
N9 C98 H98C 109.5 . . ?
H98A C98 H98C 109.5 . . ?
H98B C98 H98C 109.5 . . ?
O47 C99 N9 127.9(11) . . ?
O47 C99 H99A 116.0 . . ?
N9 C99 H99A 116.0 . . ?
C71 N1 C70 122.4(10) . . ?
C71 N1 C69 119.6(10) . . ?
C70 N1 C69 118.0(9) . . ?
C74 N2 C73 127.0(9) . . ?
C74 N2 C72 116.7(9) . . ?
C73 N2 C72 116.3(8) . . ?
C77 N3 C75 123.2(11) . . ?
C77 N3 C76 118.8(10) . . ?
C75 N3 C76 118.0(10) . . ?
C93 N4 C91 123.9(10) . . ?
C93 N4 C92 120.6(10) . . ?
C91 N4 C92 115.4(9) . . ?
C83 N5 C81 123.8(11) . . ?
C83 N5 C82 120.3(11) . . ?
C81 N5 C82 115.8(10) . . ?
C86 N6 C84 120.0(9) . . ?
C86 N6 C85 121.1(9) . . ?
C84 N6 C85 118.7(8) . . ?
C89 N7 C88 121.3(9) . . ?
C89 N7 C87 120.4(9) . . ?
C88 N7 C87 118.1(8) . . ?
C96 N8 C95 123.4(12) . . ?
C96 N8 C94 122.3(12) . . ?
C95 N8 C94 114.2(10) . . ?
C99 N9 C98 123.7(10) . . ?
C99 N9 C97 119.7(10) . . ?
C98 N9 C97 116.6(9) . . ?
C7 O1 Ce4 160.7(6) . 2_575 ?
C7 O2 Ce2 131.9(5) . 2_575 ?
C8 O3 Ce4 139.6(6) . 2_675 ?
C8 O4 Ce4 133.8(6) . . ?
C15 O5 Ce1 122.6(6) . 1_645 ?
C15 O6 Ce6 172.8(6) . 1_645 ?
C16 O7 Ce6 158.2(6) . 1_545 ?
C16 O8 Ce5 117.3(6) . . ?
C23 O9 Ce6 137.5(6) . 1_645 ?
C23 O10 Ce5 135.8(6) . 1_655 ?
C24 O11 Ce3 135.5(6) . . ?
C24 O12 Ce5 161.3(6) . . ?
C32 O14 Ce6 139.7(6) . 2_675 ?
C31 O15 Ce4 157.1(6) . 2_675 ?
C31 O16 Ce4 137.4(6) . . ?
C40 O17 Ce6 150.1(6) . 2_776 ?
C40 O18 Ce5 139.6(6) . 2_766 ?
C39 O19 Ce6 140.0(6) . . ?
C39 O20 Ce1 145.1(6) . . ?
C47 O21 Ce3 134.3(6) . 1_655 ?
C47 O22 Ce1 138.1(6) . 1_655 ?
C48 O23 Ce1 129.1(6) . . ?
C48 O24 Ce3 141.5(6) . . ?
C53 O25 Ce2 101.1(5) . 2_665 ?
C53 O26 Ce2 163.5(5) . . ?
C53 O26 Ce2 88.4(5) . 2_665 ?
Ce2 O26 Ce2 108.06(19) . 2_665 ?
C54 O27 Ce5 141.7(5) . . ?
C54 O28 Ce3 147.0(6) . . ?
C57 O29 Ce2 151.7(6) . . ?
C57 O30 Ce4 138.2(5) . . ?
C64 O31 Ce1 99.2(5) . . ?
C64 O32 Ce3 161.7(5) . . ?
C64 O32 Ce1 90.0(5) . . ?
Ce3 O32 Ce1 106.68(19) . . ?
C68 O33 Ce3 103.2(5) . . ?
C68 O34 Ce1 168.7(6) . . ?
C68 O34 Ce3 86.8(5) . . ?
Ce1 O34 Ce3 104.49(19) . . ?
C71 O35 Ce1 123.8(7) . . ?
C74 O36 Ce6 126.5(7) . . ?
C77 O37 Ce5 129.3(7) . . ?
C80 O38 Ce2 133.8(6) . . ?
C83 O39 Ce4 127.3(8) . . ?
C86 O40 Ce2 124.2(6) . . ?
C89 O41 Ce3 125.7(6) . . ?
C80 O43 Ce2 139.3(6) . 2_665 ?
C32 O46 Ce5 153.0(6) . 2_665 ?
Ce6 O1W H1WA 110.8 . . ?
Ce6 O1W H1WB 111.1 . . ?
H1WA O1W H1WB 109.3 . . ?
Ce3 O2W H2WA 106.9 . . ?
Ce3 O2W H2WB 107.2 . . ?
H2WA O2W H2WB 106.9 . . ?
Ce4 O3W Ce2 122.7(2) . . ?
Ce4 O3W H3WA 135.6 . . ?
Ce2 O3W H3WA 75.8 . . ?
Ce4 O3W H3WB 99.7 . . ?
Ce2 O3W H3WB 121.0 . . ?
H3WA O3W H3WB 102.5 . . ?

loop_
_geom_bond_atom_site_label_1
_geom_bond_atom_site_label_2
_geom_bond_distance
_geom_bond_site_symmetry_2
_geom_bond_publ_flag
Ce1 O34 2.411(6) . ?
Ce1 O22 2.425(6) 1_455 ?
Ce1 O5 2.434(6) 1_465 ?
Ce1 O20 2.441(6) . ?
Ce1 O23 2.459(6) . ?
Ce1 O31 2.546(6) . ?
Ce1 O35 2.554(6) . ?
Ce1 O32 2.722(5) . ?
Ce1 C64 3.006(8) . ?
Ce2 O2 2.420(6) 2_575 ?
Ce2 O29 2.455(6) . ?
Ce2 O38 2.455(6) . ?
Ce2 O26 2.477(6) . ?
Ce2 O43 2.488(6) 2_665 ?
Ce2 O25 2.505(6) 2_665 ?
Ce2 O40 2.548(6) . ?
Ce2 O26 2.773(5) 2_665 ?
Ce2 O3W 2.937(6) . ?
Ce2 C53 3.010(8) 2_665 ?
Ce3 O11 2.429(6) . ?
Ce3 O28 2.454(6) . ?
Ce3 O24 2.476(6) . ?
Ce3 O32 2.487(6) . ?
Ce3 O21 2.505(6) 1_455 ?
Ce3 O33 2.532(6) . ?
Ce3 O2W 2.569(5) . ?
Ce3 O41 2.591(6) . ?
Ce3 O34 2.865(6) . ?
Ce3 C68 3.066(8) . ?
Ce4 O1 2.374(6) 2_575 ?
Ce4 O3 2.398(6) 2_675 ?
Ce4 O15 2.431(6) 2_675 ?
Ce4 O16 2.448(6) . ?
Ce4 O4 2.463(7) . ?
Ce4 O30 2.467(6) . ?
Ce4 O39 2.564(7) . ?
Ce4 O3W 2.796(6) . ?
Ce5 O12 2.386(6) . ?
Ce5 O18 2.404(6) 2_766 ?
Ce5 O46 2.421(6) 2_665 ?
Ce5 O10 2.431(6) 1_455 ?
Ce5 O27 2.447(6) . ?
Ce5 O8 2.470(7) . ?
Ce5 O37 2.543(7) . ?
Ce6 O6 2.414(7) 1_465 ?
Ce6 O7 2.425(7) 1_565 ?
Ce6 O1W 2.445(8) . ?
Ce6 O19 2.454(6) . ?
Ce6 O9 2.456(7) 1_465 ?
Ce6 O17 2.464(6) 2_776 ?
Ce6 O14 2.472(6) 2_675 ?
Ce6 O36 2.605(7) . ?
C1 C6 1.369(11) . ?
C1 C2 1.392(11) . ?
C1 C7 1.502(11) . ?
C2 C3 1.374(11) . ?
C2 H2A 0.9300 . ?
C3 C4 1.394(11) . ?
C3 H3A 0.9300 . ?
C4 C5 1.379(11) . ?
C4 C8 1.506(11) . ?
C5 C6 1.383(12) . ?
C5 H5A 0.9300 . ?
C6 H6A 0.9300 . ?
C7 O2 1.238(10) . ?
C7 O1 1.250(10) . ?
C8 O4 1.243(10) . ?
C8 O3 1.258(10) . ?
C9 C10 1.371(11) . ?
C9 C14 1.395(11) . ?
C9 C15 1.499(12) . ?
C10 C11 1.363(11) . ?
C10 H10A 0.9300 . ?
C11 C12 1.401(11) . ?
C11 H11A 0.9300 . ?
C12 C13 1.373(11) . ?
C12 C16 1.510(12) . ?
C13 C14 1.365(11) . ?
C13 H13A 0.9300 . ?
C14 H14A 0.9300 . ?
C15 O6 1.244(10) . ?
C15 O5 1.246(10) . ?
C16 O7 1.226(10) . ?
C16 O8 1.240(10) . ?
C17 C18 1.383(12) . ?
C17 C22 1.397(12) . ?
C17 H17A 0.9300 . ?
C18 C19 1.370(12) . ?
C18 H18A 0.9300 . ?
C19 C20 1.370(12) . ?
C19 C23 1.527(12) . ?
C20 C21 1.400(12) . ?
C20 H20A 0.9300 . ?
C21 C22 1.385(12) . ?
C21 H21A 0.9300 . ?
C22 C24 1.505(11) . ?
C23 O10 1.239(10) . ?
C23 O9 1.247(10) . ?
C24 O11 1.221(10) . ?
C24 O12 1.269(10) . ?
C25 C30 1.376(11) . ?
C25 C26 1.386(11) . ?
C25 H25A 0.9300 . ?
C26 C27 1.387(11) . ?
C26 H26A 0.9300 . ?
C27 C28 1.384(11) . ?
C27 C31 1.510(11) . ?
C28 C29 1.389(11) . ?
C28 H28A 0.9300 . ?
C29 C30 1.372(11) . ?
C29 H29A 0.9300 . ?
C30 C32 1.504(11) . ?
C31 O15 1.225(10) . ?
C31 O16 1.258(10) . ?
C32 O46 1.237(10) . ?
C32 O14 1.246(10) . ?
C33 C38 1.387(11) . ?
C33 C34 1.402(11) . ?
C33 H33A 0.9300 . ?
C34 C35 1.379(11) . ?
C34 H34A 0.9300 . ?
C35 C36 1.381(11) . ?
C35 C39 1.518(11) . ?
C36 C37 1.383(11) . ?
C36 H36A 0.9300 . ?
C37 C38 1.365(11) . ?
C37 H37A 0.9300 . ?
C38 C40 1.501(11) . ?
C39 O20 1.228(10) . ?
C39 O19 1.244(10) . ?
C40 O18 1.246(10) . ?
C40 O17 1.246(10) . ?
C41 C46 1.377(12) . ?
C41 C42 1.382(12) . ?
C41 H41A 0.9300 . ?
C42 C43 1.382(12) . ?
C42 H42A 0.9300 . ?
C43 C44 1.362(12) . ?
C43 C48 1.525(11) . ?
C44 C45 1.370(11) . ?
C44 H44A 0.9300 . ?
C45 C46 1.359(11) . ?
C45 H45A 0.9300 . ?
C46 C47 1.493(11) . ?
C47 O22 1.241(10) . ?
C47 O21 1.246(10) . ?
C48 O23 1.233(10) . ?
C48 O24 1.290(10) . ?
C49 C50 1.366(11) . ?
C49 C52 1.390(11) . ?
C49 H49A 0.9300 . ?
C50 C51 1.402(11) . ?
C50 C53 1.481(11) . ?
C51 C55 1.389(11) . ?
C51 H51A 0.9300 . ?
C52 C56 1.384(12) . ?
C52 H52A 0.9300 . ?
C53 O26 1.252(10) . ?
C53 O25 1.256(10) . ?
C53 Ce2 3.010(8) 2_665 ?
C54 O28 1.235(9) . ?
C54 O27 1.249(9) . ?
C54 C56 1.499(10) . ?
C55 C56 1.370(11) . ?
C55 H55A 0.9300 . ?
C57 O29 1.250(9) . ?
C57 O30 1.255(9) . ?
C57 C58 1.492(10) . ?
C58 C63 1.378(11) . ?
C58 C59 1.379(11) . ?
C59 C60 1.385(11) . ?
C59 H59A 0.9300 . ?
C60 C61 1.404(11) . ?
C60 H60A 0.9300 . ?
C61 C62 1.384(11) . ?
C61 C64 1.497(11) . ?
C62 C63 1.390(11) . ?
C62 H62A 0.9300 . ?
C63 H63A 0.9300 . ?
C64 O31 1.243(10) . ?
C64 O32 1.274(10) . ?
C65 C67 1.376(12) . ?
C65 C66 1.388(12) 2_766 ?
C65 H65A 0.9300 . ?
C66 C65 1.388(12) 2_766 ?
C66 C67 1.401(12) . ?
C66 H66A 0.9300 . ?
C67 C68 1.499(11) . ?
C68 O33 1.245(10) . ?
C68 O34 1.265(10) . ?
C69 N1 1.475(13) . ?
C69 H69A 0.9600 . ?
C69 H69B 0.9600 . ?
C69 H69C 0.9600 . ?
C70 N1 1.443(12) . ?
C70 H70A 0.9600 . ?
C70 H70B 0.9600 . ?
C70 H70C 0.9600 . ?
C71 O35 1.219(12) . ?
C71 N1 1.317(13) . ?
C72 N2 1.458(12) . ?
C72 H72A 0.9600 . ?
C72 H72B 0.9600 . ?
C72 H72C 0.9600 . ?
C73 N2 1.452(12) . ?
C73 H73A 0.9600 . ?
C73 H73B 0.9600 . ?
C73 H73C 0.9600 . ?
C74 O36 1.224(11) . ?
C74 N2 1.315(12) . ?
C75 N3 1.418(13) . ?
C75 H75A 0.9600 . ?
C75 H75B 0.9600 . ?
C75 H75C 0.9600 . ?
C76 N3 1.453(13) . ?
C76 H76A 0.9600 . ?
C76 H76B 0.9600 . ?
C76 H76C 0.9600 . ?
C77 O37 1.226(12) . ?
C77 N3 1.320(13) . ?
C78 C79 1.374(11) 2_765 ?
C78 C90 1.383(12) . ?
C78 H78A 0.9300 . ?
C79 C78 1.374(11) 2_765 ?
C79 C90 1.387(11) . ?
C79 H79A 0.9300 . ?
C80 O38 1.238(10) . ?
C80 O43 1.252(9) . ?
C80 C90 1.499(11) . ?
C81 N5 1.384(13) . ?
C81 H81A 0.9600 . ?
C81 H81B 0.9600 . ?
C81 H81C 0.9600 . ?
C82 N5 1.435(14) . ?
C82 H82A 0.9600 . ?
C82 H82B 0.9600 . ?
C82 H82C 0.9600 . ?
C83 O39 1.246(12) . ?
C83 N5 1.292(13) . ?
C83 H83A 0.9300 . ?
C84 N6 1.418(11) . ?
C84 H84A 0.9600 . ?
C84 H84B 0.9600 . ?
C84 H84C 0.9600 . ?
C85 N6 1.450(12) . ?
C85 H85A 0.9600 . ?
C85 H85B 0.9600 . ?
C85 H85C 0.9600 . ?
C86 O40 1.222(11) . ?
C86 N6 1.328(12) . ?
C86 H86A 0.9300 . ?
C87 N7 1.457(11) . ?
C87 H87A 0.9600 . ?
C87 H87B 0.9600 . ?
C87 H87C 0.9600 . ?
C88 N7 1.448(12) . ?
C88 H88A 0.9600 . ?
C88 H88B 0.9600 . ?
C88 H88C 0.9600 . ?
C89 O41 1.223(11) . ?
C89 N7 1.315(11) . ?
C89 H89A 0.9300 . ?
C91 N4 1.394(13) . ?
C91 H91A 0.9600 . ?
C91 H91B 0.9600 . ?
C91 H91C 0.9600 . ?
C92 N4 1.456(12) . ?
C92 H92A 0.9600 . ?
C92 H92B 0.9600 . ?
C92 H92C 0.9600 . ?
C93 O44 1.208(12) . ?
C93 N4 1.317(13) . ?
C93 H93A 0.9300 . ?
C94 N8 1.427(14) . ?
C94 H94A 0.9600 . ?
C94 H94B 0.9600 . ?
C94 H94C 0.9600 . ?
C95 N8 1.421(13) . ?
C95 H95A 0.9600 . ?
C95 H95B 0.9600 . ?
C95 H95C 0.9600 . ?
C96 O45 1.254(14) . ?
C96 N8 1.293(14) . ?
C96 H96A 0.9300 . ?
C97 N9 1.460(12) . ?
C97 H97A 0.9600 . ?
C97 H97B 0.9600 . ?
C97 H97C 0.9600 . ?
C98 N9 1.414(13) . ?
C98 H98A 0.9600 . ?
C98 H98B 0.9600 . ?
C98 H98C 0.9600 . ?
C99 O47 1.223(12) . ?
C99 N9 1.315(13) . ?
C99 H99A 0.9300 . ?
O1 Ce4 2.374(6) 2_575 ?
O2 Ce2 2.420(6) 2_575 ?
O3 Ce4 2.398(6) 2_675 ?
O5 Ce1 2.434(6) 1_645 ?
O6 Ce6 2.414(7) 1_645 ?
O7 Ce6 2.425(7) 1_545 ?
O9 Ce6 2.456(7) 1_645 ?
O10 Ce5 2.431(6) 1_655 ?
O14 Ce6 2.472(6) 2_675 ?
O15 Ce4 2.431(6) 2_675 ?
O17 Ce6 2.464(6) 2_776 ?
O18 Ce5 2.404(6) 2_766 ?
O21 Ce3 2.505(6) 1_655 ?
O22 Ce1 2.425(6) 1_655 ?
O25 Ce2 2.505(6) 2_665 ?
O26 Ce2 2.773(5) 2_665 ?
O43 Ce2 2.488(6) 2_665 ?
O46 Ce5 2.421(6) 2_665 ?
O1W H1WA 0.8499 . ?
O1W H1WB 0.8503 . ?
O2W H2WA 0.8500 . ?
O2W H2WB 0.8501 . ?
O3W H3WA 0.8811 . ?
O3W H3WB 0.8785 . ?
